data_2002967
loop_
_publ_author_name
'Perpetuo, Genivaldo'
'Buschmann, J\"urgen'
'Luger, Peter'
'Lentz, Dieter'
'Dreissig, D.'

_publ_section_title
;
 Low-temperature crystallization and structure determination of
 <i>N</i>-(trifluoromethyl)formamide,
 <i>N</i>-(2,2,2-trifluoroethyl)formamide and 2,2,2-trifluoroethyl
 isocyanide
;
_journal_issue 1
_journal_name_full 'Acta Crystallographica Section B'
_journal_page_first 70
_journal_page_last 77
_journal_paper_doi 10.1107/S0108768198006570
_journal_volume 55
_journal_year 1999
_chemical_formula_sum 'C3 H4 F3 N O'
_chemical_formula_weight 127.07
_chemical_name_systematic
;
 ?
;
_space_group_IT_number 14
_symmetry_cell_setting monoclinic
_symmetry_space_group_name_Hall '-P 2yn'
_symmetry_space_group_name_H-M 'P 1 21/n 1'
_audit_creation_method SHELXL
_cell_angle_alpha 90.00
_cell_angle_beta 109.900(10)
_cell_angle_gamma 90.00
_cell_formula_units_Z 4
_cell_length_a 4.8070(10)
_cell_length_b 16.707(3)
_cell_length_c 6.7080(10)
_cell_measurement_temperature 141.0(10)
_cell_volume 506.55(16)
_computing_cell_refinement
;
Siemens software
;
_computing_data_collection
;
Siemens software
;
_computing_data_reduction
;
Siemens software
;
_computing_structure_refinement 'SHELXL-93 (Sheldrick, 1993)'
_computing_structure_solution 'SHELXS-86 (Sheldrick, 1990)'
_diffrn_ambient_temperature 141.0(10)
_diffrn_measurement_device
;
Siemens four circle diffractometer, N2 gas stream cooled
;
_diffrn_measurement_method \w/2\q
_diffrn_radiation_monochromator none
_diffrn_radiation_source 'fine-focus x-ray tube'
_diffrn_radiation_type MoK\a
_diffrn_radiation_wavelength 0.71068
_diffrn_reflns_av_R_equivalents 0.0308
_diffrn_reflns_av_sigmaI/netI 0.0229
_diffrn_reflns_limit_h_max 4
_diffrn_reflns_limit_h_min -6
_diffrn_reflns_limit_k_max 19
_diffrn_reflns_limit_k_min -23
_diffrn_reflns_limit_l_max 9
_diffrn_reflns_limit_l_min -9
_diffrn_reflns_number 2983
_diffrn_reflns_theta_max 30.08
_diffrn_reflns_theta_min 2.44
_diffrn_standards_decay_% 4
_diffrn_standards_interval_time 90
_diffrn_standards_number 3
_exptl_absorpt_coefficient_mu 0.192
_exptl_absorpt_correction_type none
_exptl_crystal_density_diffrn 1.666
_exptl_crystal_density_meas ?
_exptl_crystal_description
;
cylinder with diameter 0.5 mm
;
_exptl_crystal_F_000 256
_refine_diff_density_max 0.295
_refine_diff_density_min -0.292
_refine_ls_extinction_method none
_refine_ls_goodness_of_fit_all 1.085
_refine_ls_goodness_of_fit_obs 1.085
_refine_ls_matrix_type full
_refine_ls_number_parameters 89
_refine_ls_number_reflns 1484
_refine_ls_number_restraints 0
_refine_ls_restrained_S_all 1.085
_refine_ls_restrained_S_obs 1.085
_refine_ls_R_factor_all 0.0783
_refine_ls_R_factor_obs 0.0508
_refine_ls_shift/esd_max 0.043
_refine_ls_shift/esd_mean 0.007
_refine_ls_structure_factor_coef Fsqd
_refine_ls_weighting_scheme
;
calc w=1/[\s^2^(Fo^2^) +
 (0.0587P)^2^+0.2157P]
 where P=(Fo^2^+2Fc^2^)/3
;
_refine_ls_wR_factor_all 0.1402
_refine_ls_wR_factor_obs 0.1619
_reflns_number_observed 1018
_reflns_number_total 1484
_reflns_observed_criterion >2sigma(I)
_cod_data_source_file ca0001.cif
_cod_data_source_block II
_cod_depositor_comments
;
The following automatic conversions were performed:

'_exptl_absorpt_correction_type' tag value 'no' was replaced with
'none' value.

Automatic conversion script
Id: cif_fix_values 1646 2011-03-28 12:23:43Z adriana 
;
_cod_original_cell_volume 506.6(2)
_cod_original_sg_symbol_H-M P21/n
_cod_database_code 2002967

loop_
_symmetry_equiv_pos_as_xyz
'x, y, z'
'x+1/2, -y+1/2, z+1/2'
'-x, -y, -z'
'-x-1/2, y-1/2, -z-1/2'

loop_
_atom_site_aniso_label
_atom_site_aniso_U_11
_atom_site_aniso_U_22
_atom_site_aniso_U_33
_atom_site_aniso_U_12
_atom_site_aniso_U_13
_atom_site_aniso_U_23
O1 0.0278(6) 0.0326(7) 0.0256(6) 0.0004(5) 0.0153(5) 0.0029(5)
C1 0.0194(7) 0.0233(8) 0.0202(7) 0.0009(6) 0.0053(5) 0.0032(6)
N2 0.0247(7) 0.0225(7) 0.0214(6) 0.0007(6) 0.0120(5) -0.0006(5)
C3 0.0216(8) 0.0245(8) 0.0241(7) -0.0016(6) 0.0086(6) 0.0011(6)
C4 0.0263(8) 0.0245(9) 0.0285(8) -0.0001(7) 0.0107(6) 0.0015(7)
F1 0.0251(6) 0.0457(8) 0.0466(7) 0.0078(5) 0.0088(5) 0.0054(6)
F2 0.0547(8) 0.0449(8) 0.0266(6) 0.0094(6) 0.0193(5) 0.0080(5)
F3 0.0517(8) 0.0250(6) 0.0480(8) -0.0037(6) 0.0130(6) 0.0068(5)

loop_
_atom_site_label
_atom_site_fract_x
_atom_site_fract_y
_atom_site_fract_z
_atom_site_U_iso_or_equiv
_atom_site_thermal_displace_type
_atom_site_calc_flag
_atom_site_refinement_flags
_atom_site_occupancy
_atom_site_disorder_group
_atom_site_type_symbol
O1 1.0908(3) 0.21170(10) 0.3539(2) 0.0270(10) Uani d . 1 . O
C1 0.9939(4) 0.24450(10) 0.4805(3) 0.0210(10) Uani d . 1 . C
H1 1.016(6) 0.298(2) 0.509(4) 0.027(6) Uiso d . 1 . H
N2 0.8317(3) 0.20820(10) 0.5793(2) 0.0220(10) Uani d . 1 . N
H2 0.766(5) 0.2350(10) 0.666(4) 0.013(5) Uiso d . 1 . H
C3 0.7452(4) 0.12560(10) 0.5396(3) 0.0230(10) Uani d . 1 . C
H31 0.780(7) 0.108(2) 0.411(5) 0.034(7) Uiso d . 1 . H
H32 0.550(7) 0.121(2) 0.524(5) 0.041(8) Uiso d . 1 . H
C4 0.9133(4) 0.07370(10) 0.7229(3) 0.0260(10) Uani d . 1 . C
F1 1.2041(3) 0.07440(10) 0.7593(2) 0.0400(10) Uani d . 1 . F
F2 0.8787(4) 0.09670(10) 0.9037(2) 0.0410(10) Uani d . 1 . F
F3 0.8245(4) -0.00200(10) 0.6893(3) 0.0420(10) Uani d . 1 . F

loop_
_atom_type_symbol
_atom_type_description
_atom_type_scat_dispersion_real
_atom_type_scat_dispersion_imag
_atom_type_scat_source
C C 0.0033 0.0016 'International Tables Vol C Tables 4.2.6.8 and 6.1.1.4'
H H 0.0000 0.0000 'International Tables Vol C Tables 4.2.6.8 and 6.1.1.4'
F F 0.0171 0.0103 'International Tables Vol C Tables 4.2.6.8 and 6.1.1.4'
N N 0.0061 0.0033 'International Tables Vol C Tables 4.2.6.8 and 6.1.1.4'
O O 0.0106 0.0060 'International Tables Vol C Tables 4.2.6.8 and 6.1.1.4'

loop_
_geom_angle_atom_site_label_1
_geom_angle_atom_site_label_2
_geom_angle_atom_site_label_3
_geom_angle
_geom_angle_publ_flag
O1 C1 N2 124.5(2) no
O1 C1 H1 123(2) no
N2 C1 H1 113(2) no
C1 N2 C3 121.7(2) no
C1 N2 H2 120(2) no
C3 N2 H2 118(2) no
N2 C3 C4 111(2) no
N2 C3 H31 110(2) no
N2 C3 H32 109(2) no
C4 C3 H31 109(2) no
C4 C3 H32 107(2) no
H31 C3 H32 110(3) no
F3 C4 F1 107.2(2) no
F3 C4 F2 107.2(2) no
F1 C4 F2 106.1(2) no
F3 C4 C3 111.0(2) no
F1 C4 C3 112.6(2) no
F2 C4 C3 112.3(2) no

loop_
_geom_bond_atom_site_label_1
_geom_bond_atom_site_label_2
_geom_bond_distance
_geom_bond_publ_flag
O1 C1 1.228(2) no
C1 N2 1.329(2) no
C1 H1 .90(3) no
N2 C3 1.440(2) no
N2 H2 .86(2) no
C3 C4 1.498(3) no
C3 H31 .98(3) no
C3 H32 .91(3) no
C4 F3 1.329(2) no
C4 F1 1.334(2) no
C4 F2 1.335(2) no

loop_
_geom_torsion_atom_site_label_1
_geom_torsion_atom_site_label_2
_geom_torsion_atom_site_label_3
_geom_torsion_atom_site_label_4
_geom_torsion
_geom_torsion_publ_flag
O1 C1 N2 C3 -2.2(3) no
C1 N2 C3 C4 107.5(2) no
N2 C3 C4 F3 177.5(2) no
N2 C3 C4 F1 -62.3(2) no
N2 C3 C4 F2 57.4(2) no

loop_
_cod_related_entry_id
_cod_related_entry_database
_cod_related_entry_code
1 ChemSpider 21140690
